data_7719514
loop_
_publ_author_name
'Chalkidis, Savvas G.'
'Tsoureas, Nikolaos'
'Nolan, Steven P.'
'Vougioukalakis, Georgios C.'

_publ_section_title
;
 A straightforward approach to robust thiazolylidene gold complexes:
 efficient catalysts for propargylamide cycloisomerizations.
;
_journal_issue 39
_journal_name_full 'Dalton transactions (Cambridge, England : 2003)'
_journal_page_first 14659
_journal_page_last 14663
_journal_paper_doi 10.1039/d5dt02258d
_journal_volume 54
_journal_year 2025
_chemical_formula_moiety 'C20 H27 Au Cl N S'
_chemical_formula_sum 'C20 H27 Au Cl N S'
_chemical_formula_weight 545.90
_chemical_name_common 2d
_chemical_name_systematic 2d
_space_group_crystal_system monoclinic
_space_group_IT_number 14
_space_group_name_Hall '-P 2yn'
_space_group_name_H-M_alt 'P 1 21/n 1'
_atom_sites_solution_hydrogens geom
_atom_sites_solution_primary dual
_audit_creation_date 2025-03-20
_audit_creation_method
;
Olex2 1.5
(compiled 2025.03.04 svn.red2d20d0 for OlexSys, GUI svn.r7188)
;
_audit_update_record
;
2025-08-11 deposited with the CCDC.	2025-09-23 downloaded from the CCDC.
;
_cell_angle_alpha 90
_cell_angle_beta 96.0960(10)
_cell_angle_gamma 90
_cell_formula_units_Z 4
_cell_length_a 8.8365(3)
_cell_length_b 18.2355(6)
_cell_length_c 12.3269(3)
_cell_measurement_reflns_used 7142
_cell_measurement_temperature 100.00
_cell_measurement_theta_max 30.524
_cell_measurement_theta_min 2.572
_cell_volume 1975.10(11)
_computing_cell_refinement 'SAINT V8.40B (Bruker AXS Inc, 2016)'
_computing_data_collection 'APEX5 (Bruker AXS Inc, 2023)'
_computing_data_reduction 'SAINT V8.40B (Bruker AXS Inc, 2016)'
_computing_molecular_graphics 'Olex2 1.5 (Dolomanov et al., 2009)'
_computing_publication_material 'Olex2 1.5 (Dolomanov et al., 2009)'
_computing_structure_refinement 'XL  (Sheldrick, 2008)'
_computing_structure_solution 'XT  (Sheldrick, 2015)'
_diffrn_ambient_temperature 100.00
_diffrn_measured_fraction_theta_full 0.998
_diffrn_measured_fraction_theta_max 0.994
_diffrn_measurement_device_type 'Bruker D8-Venture with Photon-III'
_diffrn_measurement_method '/f and /w scans'
_diffrn_radiation_type MoK\a
_diffrn_radiation_wavelength 0.71073
_diffrn_reflns_av_unetI/netI 0.0371
_diffrn_reflns_Laue_measured_fraction_full 0.998
_diffrn_reflns_Laue_measured_fraction_max 0.994
_diffrn_reflns_limit_h_max 12
_diffrn_reflns_limit_h_min -12
_diffrn_reflns_limit_k_max 26
_diffrn_reflns_limit_k_min 0
_diffrn_reflns_limit_l_max 17
_diffrn_reflns_limit_l_min 0
_diffrn_reflns_number 7254
_diffrn_reflns_point_group_measured_fraction_full 0.998
_diffrn_reflns_point_group_measured_fraction_max 0.994
_diffrn_reflns_theta_full 25.242
_diffrn_reflns_theta_max 30.583
_diffrn_reflns_theta_min 2.002
_diffrn_source 'ImS Diamond'
_diffrn_source_current 1.4
_diffrn_source_power 0.07
_diffrn_source_voltage 50.0
_exptl_absorpt_coefficient_mu 7.691
_exptl_absorpt_correction_T_max 1.000000
_exptl_absorpt_correction_T_min 0.305060
_exptl_absorpt_correction_type multi-scan
_exptl_absorpt_process_details
;
 TWINABS-2012/1 (Bruker,2012) was used for absorption correction.
 
For component 1:
 wR2(int) was 0.1564 before and 0.0825 after correction.
 The Ratio of minimum to maximum transmission is 0.31.
 
For component 2:
 wR2(int) was 0.2024 before and 0.1132 after correction.
 The Ratio of minimum to maximum transmission is 0.31.

Final HKLF 4 output contains 172742 reflections, Rint = 0.0939
 (87094 with I > 3sig(I), Rint = 0.0809)
;
_exptl_crystal_colour colourless
_exptl_crystal_colour_primary colourless
_exptl_crystal_density_diffrn 1.836
_exptl_crystal_description block
_exptl_crystal_F_000 1064
_exptl_crystal_recrystallization_method 'Re-crystallisation from solvent: CH2Cl2, n-C5H12'
_exptl_crystal_size_max 0.203
_exptl_crystal_size_mid 0.193
_exptl_crystal_size_min 0.075
_refine_diff_density_max 0.974
_refine_diff_density_min -1.635
_refine_diff_density_rms 0.194
_refine_ls_extinction_method none
_refine_ls_goodness_of_fit_ref 1.050
_refine_ls_hydrogen_treatment constr
_refine_ls_matrix_type full
_refine_ls_number_parameters 222
_refine_ls_number_reflns 7254
_refine_ls_number_restraints 0
_refine_ls_restrained_S_all 1.050
_refine_ls_R_factor_all 0.0359
_refine_ls_R_factor_gt 0.0315
_refine_ls_shift/su_max 0.003
_refine_ls_shift/su_mean 0.000
_refine_ls_structure_factor_coef Fsqd
_refine_ls_weighting_details 'w=1/[\s^2^(Fo^2^)+(0.0357P)^2^+8.8811P] where P=(Fo^2^+2Fc^2^)/3'
_refine_ls_weighting_scheme calc
_refine_ls_wR_factor_gt 0.0783
_refine_ls_wR_factor_ref 0.0815
_reflns_Friedel_coverage 0.000
_reflns_number_gt 6746
_reflns_number_total 7254
_reflns_threshold_expression 'I > 2\s(I)'
_cod_data_source_file d5dt02258d2.cif
_cod_data_source_block 2d
_cod_depositor_comments 'Adding full bibliography for 7719511--7719521.cif.'
_cod_database_code 7719514
_shelx_shelxl_version_number 2019/1
_shelx_space_group_comment
;
The symmetry employed for this shelxl refinement is uniquely defined
by the following loop, which should always be used as a source of
symmetry information in preference to the above space-group names.
They are only intended as comments.
;
_shelx_estimated_absorpt_t_max 0.596
_shelx_estimated_absorpt_t_min 0.304
_olex2_refinement_description
;
1. Twinned data refinement
 Scales: 0.9429(6)
 0.0571(6)
2. Fixed Uiso
 At 1.2 times of:
  All C(H) groups, All C(H,H) groups
 At 1.5 times of:
  All C(H,H,H) groups
3.a Ternary CH refined with riding coordinates:
 C18(H18), C15(H15)
3.b Secondary CH2 refined with riding coordinates:
 C5(H5A,H5B), C4(H4A,H4B), C6(H6A,H6B), C8(H8A,H8B), C7(H7A,H7B)
3.c Aromatic/amide H refined with riding coordinates:
 C13(H13), C12(H12), C11(H11)
3.d Idealised Me refined as rotating group:
 C20(H20A,H20B,H20C), C17(H17A,H17B,H17C), C19(H19A,H19B,H19C), C16(H16A,H16B,
 H16C)
;
_olex2_submission_special_instructions 'No special instructions were received'

loop_
_space_group_symop_operation_xyz
'x, y, z'
'-x+1/2, y+1/2, -z+1/2'
'-x, -y, -z'
'x-1/2, -y-1/2, z-1/2'

loop_
_atom_site_label
_atom_site_type_symbol
_atom_site_fract_x
_atom_site_fract_y
_atom_site_fract_z
_atom_site_U_iso_or_equiv
_atom_site_adp_type
_atom_site_occupancy
_atom_site_site_symmetry_order
_atom_site_calc_flag
_atom_site_refinement_flags_posn
_atom_site_refinement_flags_adp
_atom_site_refinement_flags_occupancy
_atom_site_disorder_assembly
_atom_site_disorder_group
Au1 Au 1.06917(2) 0.32250(2) 0.76858(2) 0.01314(5) Uani 1 1 d . . . . .
Cl1 Cl 1.18156(11) 0.21140(5) 0.74764(8) 0.01841(17) Uani 1 1 d . . . . .
S1 S 1.09454(10) 0.48759(5) 0.85693(7) 0.01516(16) Uani 1 1 d . . . . .
C1 C 0.9867(4) 0.4212(2) 0.7891(3) 0.0142(6) Uani 1 1 d . . . . .
N1 N 0.8511(4) 0.45101(16) 0.7536(2) 0.0122(5) Uani 1 1 d . . . . .
C14 C 0.6207(4) 0.3773(2) 0.7594(3) 0.0150(6) Uani 1 1 d . . . . .
C9 C 0.7285(4) 0.40813(19) 0.6972(3) 0.0123(6) Uani 1 1 d . . . . .
C13 C 0.5006(5) 0.3390(2) 0.7034(3) 0.0181(7) Uani 1 1 d . . . . .
H13 H 0.425504 0.317336 0.742960 0.022 Uiso 1 1 calc R U . . .
C18 C 0.8332(5) 0.4380(2) 0.5165(3) 0.0183(7) Uani 1 1 d . . . . .
H18 H 0.898097 0.471896 0.565376 0.022 Uiso 1 1 calc R U . . .
C15 C 0.6347(5) 0.3808(2) 0.8830(3) 0.0175(7) Uani 1 1 d . . . . .
H15 H 0.717704 0.416233 0.907650 0.021 Uiso 1 1 calc R U . . .
C10 C 0.7190(4) 0.4026(2) 0.5837(3) 0.0147(6) Uani 1 1 d . . . . .
C12 C 0.4886(5) 0.3320(2) 0.5904(3) 0.0191(7) Uani 1 1 d . . . . .
H12 H 0.405435 0.305879 0.553550 0.023 Uiso 1 1 calc R U . . .
C5 C 0.8332(4) 0.6584(2) 0.9268(3) 0.0167(7) Uani 1 1 d . . . . .
H5A H 0.783585 0.618180 0.963747 0.020 Uiso 1 1 calc R U . . .
H5B H 0.859996 0.697312 0.981521 0.020 Uiso 1 1 calc R U . . .
C4 C 0.9798(5) 0.6291(2) 0.8865(3) 0.0176(7) Uani 1 1 d . . . . .
H4A H 1.013703 0.663117 0.831291 0.021 Uiso 1 1 calc R U . . .
H4B H 1.060828 0.626720 0.948303 0.021 Uiso 1 1 calc R U . . .
C11 C 0.5970(5) 0.3627(2) 0.5316(3) 0.0181(7) Uani 1 1 d . . . . .
H11 H 0.588583 0.356764 0.454601 0.022 Uiso 1 1 calc R U . . .
C6 C 0.7198(5) 0.6895(2) 0.8366(3) 0.0178(7) Uani 1 1 d . . . . .
H6A H 0.749767 0.740490 0.821705 0.021 Uiso 1 1 calc R U . . .
H6B H 0.618265 0.691291 0.863593 0.021 Uiso 1 1 calc R U . . .
C2 C 0.9554(4) 0.5541(2) 0.8371(3) 0.0138(6) Uani 1 1 d . . . . .
C20 C 0.9378(5) 0.3798(3) 0.4741(4) 0.0241(8) Uani 1 1 d . . . . .
H20A H 0.993753 0.354425 0.535961 0.036 Uiso 1 1 calc R U . . .
H20B H 1.010143 0.403534 0.430249 0.036 Uiso 1 1 calc R U . . .
H20C H 0.876389 0.344266 0.428892 0.036 Uiso 1 1 calc R U . . .
C17 C 0.6799(6) 0.3051(2) 0.9305(3) 0.0238(8) Uani 1 1 d . . . . .
H17A H 0.602081 0.269046 0.904416 0.036 Uiso 1 1 calc R U . . .
H17B H 0.688265 0.307380 1.010299 0.036 Uiso 1 1 calc R U . . .
H17C H 0.778031 0.290505 0.906963 0.036 Uiso 1 1 calc R U . . .
C3 C 0.8305(4) 0.52556(19) 0.7788(3) 0.0136(6) Uani 1 1 d . . . . .
C8 C 0.6842(4) 0.5640(2) 0.7405(3) 0.0166(7) Uani 1 1 d . . . . .
H8A H 0.609113 0.554758 0.793100 0.020 Uiso 1 1 calc R U . . .
H8B H 0.642717 0.543633 0.669091 0.020 Uiso 1 1 calc R U . . .
C19 C 0.7542(6) 0.4837(3) 0.4228(4) 0.0272(9) Uani 1 1 d . . . . .
H19A H 0.698212 0.451153 0.369447 0.041 Uiso 1 1 calc R U . . .
H19B H 0.830595 0.511195 0.387346 0.041 Uiso 1 1 calc R U . . .
H19C H 0.683075 0.518081 0.451575 0.041 Uiso 1 1 calc R U . . .
C16 C 0.4888(6) 0.4073(3) 0.9251(4) 0.0285(9) Uani 1 1 d . . . . .
H16A H 0.458963 0.454477 0.891282 0.043 Uiso 1 1 calc R U . . .
H16B H 0.505417 0.413168 1.004472 0.043 Uiso 1 1 calc R U . . .
H16C H 0.407801 0.371264 0.906652 0.043 Uiso 1 1 calc R U . . .
C7 C 0.7062(5) 0.6467(2) 0.7293(3) 0.0170(7) Uani 1 1 d . . . . .
H7A H 0.619032 0.666554 0.681069 0.020 Uiso 1 1 calc R U . . .
H7B H 0.799252 0.655302 0.692946 0.020 Uiso 1 1 calc R U . . .

loop_
_atom_site_aniso_label
_atom_site_aniso_U_11
_atom_site_aniso_U_22
_atom_site_aniso_U_33
_atom_site_aniso_U_23
_atom_site_aniso_U_13
_atom_site_aniso_U_12
Au1 0.01239(7) 0.01358(7) 0.01331(8) 0.00000(4) 0.00061(5) 0.00082(4)
Cl1 0.0176(4) 0.0159(4) 0.0218(4) -0.0004(3) 0.0027(3) 0.0026(3)
S1 0.0122(4) 0.0162(4) 0.0164(4) -0.0007(3) -0.0020(3) 0.0000(3)
C1 0.0115(15) 0.0168(15) 0.0139(15) 0.0002(12) -0.0007(12) -0.0012(12)
N1 0.0124(13) 0.0121(13) 0.0121(13) -0.0001(10) 0.0007(10) -0.0002(10)
C14 0.0152(16) 0.0146(15) 0.0151(15) -0.0006(12) 0.0015(12) 0.0012(13)
C9 0.0112(15) 0.0120(14) 0.0133(15) -0.0023(11) -0.0001(12) -0.0007(11)
C13 0.0161(17) 0.0168(16) 0.0215(18) -0.0008(14) 0.0026(14) -0.0043(13)
C18 0.0191(18) 0.0213(17) 0.0148(16) 0.0013(13) 0.0029(13) -0.0021(14)
C15 0.0192(18) 0.0178(17) 0.0159(16) -0.0020(13) 0.0040(13) -0.0024(13)
C10 0.0151(16) 0.0155(15) 0.0134(15) -0.0023(12) 0.0014(12) -0.0006(12)
C12 0.0164(17) 0.0183(17) 0.0211(18) -0.0019(13) -0.0048(14) -0.0033(13)
C5 0.0171(17) 0.0157(15) 0.0166(16) -0.0007(13) -0.0012(13) 0.0012(13)
C4 0.0166(16) 0.0183(16) 0.0175(16) -0.0030(13) -0.0004(13) -0.0016(13)
C11 0.0207(18) 0.0188(17) 0.0144(16) -0.0015(13) -0.0005(13) 0.0003(14)
C6 0.0207(18) 0.0149(15) 0.0172(17) -0.0015(13) -0.0007(14) 0.0009(13)
C2 0.0131(15) 0.0138(15) 0.0146(15) -0.0002(12) 0.0013(12) 0.0007(12)
C20 0.025(2) 0.028(2) 0.0197(18) -0.0035(15) 0.0050(15) 0.0000(16)
C17 0.032(2) 0.0217(18) 0.0171(18) 0.0013(15) 0.0013(16) -0.0026(17)
C3 0.0157(16) 0.0114(14) 0.0136(15) -0.0011(12) 0.0015(12) -0.0002(12)
C8 0.0140(16) 0.0132(15) 0.0218(17) -0.0002(13) -0.0018(13) 0.0003(12)
C19 0.029(2) 0.031(2) 0.0210(19) 0.0092(16) 0.0029(16) -0.0015(17)
C16 0.025(2) 0.034(2) 0.029(2) -0.0075(18) 0.0130(18) 0.0004(17)
C7 0.0194(17) 0.0166(16) 0.0144(15) 0.0012(13) -0.0011(13) 0.0025(13)

loop_
_atom_type_symbol
_atom_type_description
_atom_type_scat_dispersion_real
_atom_type_scat_dispersion_imag
_atom_type_scat_source
C C 0.0033 0.0016 'International Tables Vol C Tables 4.2.6.8 and 6.1.1.4'
H H 0.0000 0.0000 'International Tables Vol C Tables 4.2.6.8 and 6.1.1.4'
Au Au -2.0133 8.8022 'International Tables Vol C Tables 4.2.6.8 and 6.1.1.4'
Cl Cl 0.1484 0.1585 'International Tables Vol C Tables 4.2.6.8 and 6.1.1.4'
N N 0.0061 0.0033 'International Tables Vol C Tables 4.2.6.8 and 6.1.1.4'
S S 0.1246 0.1234 'International Tables Vol C Tables 4.2.6.8 and 6.1.1.4'

loop_
_geom_angle_atom_site_label_1
_geom_angle_atom_site_label_2
_geom_angle_atom_site_label_3
_geom_angle
_geom_angle_site_symmetry_1
_geom_angle_site_symmetry_3
_geom_angle_publ_flag
C1 Au1 Cl1 175.96(11) . . ?
C1 S1 C2 94.42(18) . . ?
S1 C1 Au1 121.2(2) . . ?
N1 C1 Au1 131.0(3) . . ?
N1 C1 S1 107.7(3) . . ?
C1 N1 C9 122.1(3) . . ?
C1 N1 C3 116.7(3) . . ?
C3 N1 C9 121.1(3) . . ?
C9 C14 C15 123.0(3) . . ?
C13 C14 C9 117.2(3) . . ?
C13 C14 C15 119.8(3) . . ?
C14 C9 N1 118.1(3) . . ?
C10 C9 N1 118.7(3) . . ?
C10 C9 C14 123.1(3) . . ?
C14 C13 H13 119.5 . . ?
C14 C13 C12 121.0(4) . . ?
C12 C13 H13 119.5 . . ?
C10 C18 H18 107.8 . . ?
C10 C18 C20 110.6(3) . . ?
C10 C18 C19 111.5(3) . . ?
C20 C18 H18 107.8 . . ?
C19 C18 H18 107.8 . . ?
C19 C18 C20 111.3(3) . . ?
C14 C15 H15 108.2 . . ?
C14 C15 C17 109.5(3) . . ?
C14 C15 C16 112.0(4) . . ?
C17 C15 H15 108.2 . . ?
C16 C15 H15 108.2 . . ?
C16 C15 C17 110.5(4) . . ?
C9 C10 C18 123.0(3) . . ?
C9 C10 C11 117.3(3) . . ?
C11 C10 C18 119.7(3) . . ?
C13 C12 H12 119.8 . . ?
C11 C12 C13 120.4(4) . . ?
C11 C12 H12 119.8 . . ?
H5A C5 H5B 107.7 . . ?
C4 C5 H5A 108.8 . . ?
C4 C5 H5B 108.8 . . ?
C6 C5 H5A 108.8 . . ?
C6 C5 H5B 108.8 . . ?
C6 C5 C4 113.9(3) . . ?
C5 C4 H4A 109.4 . . ?
C5 C4 H4B 109.4 . . ?
H4A C4 H4B 108.0 . . ?
C2 C4 C5 111.1(3) . . ?
C2 C4 H4A 109.4 . . ?
C2 C4 H4B 109.4 . . ?
C10 C11 H11 119.6 . . ?
C12 C11 C10 120.9(4) . . ?
C12 C11 H11 119.6 . . ?
C5 C6 H6A 108.5 . . ?
C5 C6 H6B 108.5 . . ?
C5 C6 C7 115.3(3) . . ?
H6A C6 H6B 107.5 . . ?
C7 C6 H6A 108.5 . . ?
C7 C6 H6B 108.5 . . ?
C4 C2 S1 120.9(3) . . ?
C3 C2 S1 109.5(3) . . ?
C3 C2 C4 129.6(3) . . ?
C18 C20 H20A 109.5 . . ?
C18 C20 H20B 109.5 . . ?
C18 C20 H20C 109.5 . . ?
H20A C20 H20B 109.5 . . ?
H20A C20 H20C 109.5 . . ?
H20B C20 H20C 109.5 . . ?
C15 C17 H17A 109.5 . . ?
C15 C17 H17B 109.5 . . ?
C15 C17 H17C 109.5 . . ?
H17A C17 H17B 109.5 . . ?
H17A C17 H17C 109.5 . . ?
H17B C17 H17C 109.5 . . ?
N1 C3 C8 120.5(3) . . ?
C2 C3 N1 111.7(3) . . ?
C2 C3 C8 127.8(3) . . ?
C3 C8 H8A 109.2 . . ?
C3 C8 H8B 109.2 . . ?
C3 C8 C7 112.1(3) . . ?
H8A C8 H8B 107.9 . . ?
C7 C8 H8A 109.2 . . ?
C7 C8 H8B 109.2 . . ?
C18 C19 H19A 109.5 . . ?
C18 C19 H19B 109.5 . . ?
C18 C19 H19C 109.5 . . ?
H19A C19 H19B 109.5 . . ?
H19A C19 H19C 109.5 . . ?
H19B C19 H19C 109.5 . . ?
C15 C16 H16A 109.5 . . ?
C15 C16 H16B 109.5 . . ?
C15 C16 H16C 109.5 . . ?
H16A C16 H16B 109.5 . . ?
H16A C16 H16C 109.5 . . ?
H16B C16 H16C 109.5 . . ?
C6 C7 H7A 108.5 . . ?
C6 C7 H7B 108.5 . . ?
C8 C7 C6 115.1(3) . . ?
C8 C7 H7A 108.5 . . ?
C8 C7 H7B 108.5 . . ?
H7A C7 H7B 107.5 . . ?

loop_
_geom_bond_atom_site_label_1
_geom_bond_atom_site_label_2
_geom_bond_distance
_geom_bond_site_symmetry_2
_geom_bond_publ_flag
Au1 Cl1 2.2831(9) . ?
Au1 C1 1.968(4) . ?
S1 C1 1.704(4) . ?
S1 C2 1.726(4) . ?
C1 N1 1.346(5) . ?
N1 C9 1.452(5) . ?
N1 C3 1.411(4) . ?
C14 C9 1.402(5) . ?
C14 C13 1.391(5) . ?
C14 C15 1.516(5) . ?
C9 C10 1.396(5) . ?
C13 H13 0.9500 . ?
C13 C12 1.392(6) . ?
C18 H18 1.0000 . ?
C18 C10 1.517(5) . ?
C18 C20 1.536(6) . ?
C18 C19 1.531(6) . ?
C15 H15 1.0000 . ?
C15 C17 1.536(6) . ?
C15 C16 1.519(6) . ?
C10 C11 1.399(5) . ?
C12 H12 0.9500 . ?
C12 C11 1.380(6) . ?
C5 H5A 0.9900 . ?
C5 H5B 0.9900 . ?
C5 C4 1.532(6) . ?
C5 C6 1.524(5) . ?
C4 H4A 0.9900 . ?
C4 H4B 0.9900 . ?
C4 C2 1.503(5) . ?
C11 H11 0.9500 . ?
C6 H6A 0.9900 . ?
C6 H6B 0.9900 . ?
C6 C7 1.530(5) . ?
C2 C3 1.355(5) . ?
C20 H20A 0.9800 . ?
C20 H20B 0.9800 . ?
C20 H20C 0.9800 . ?
C17 H17A 0.9800 . ?
C17 H17B 0.9800 . ?
C17 H17C 0.9800 . ?
C3 C8 1.502(5) . ?
C8 H8A 0.9900 . ?
C8 H8B 0.9900 . ?
C8 C7 1.528(5) . ?
C19 H19A 0.9800 . ?
C19 H19B 0.9800 . ?
C19 H19C 0.9800 . ?
C16 H16A 0.9800 . ?
C16 H16B 0.9800 . ?
C16 H16C 0.9800 . ?
C7 H7A 0.9900 . ?
C7 H7B 0.9900 . ?

loop_
_geom_torsion_atom_site_label_1
_geom_torsion_atom_site_label_2
_geom_torsion_atom_site_label_3
_geom_torsion_atom_site_label_4
_geom_torsion
_geom_torsion_site_symmetry_1
_geom_torsion_site_symmetry_2
_geom_torsion_site_symmetry_3
_geom_torsion_site_symmetry_4
_geom_torsion_publ_flag
Au1 C1 N1 C9 6.1(5) . . . . ?
Au1 C1 N1 C3 -177.1(3) . . . . ?
S1 C1 N1 C9 -176.7(3) . . . . ?
S1 C1 N1 C3 0.1(4) . . . . ?
S1 C2 C3 N1 0.7(4) . . . . ?
S1 C2 C3 C8 -178.4(3) . . . . ?
C1 S1 C2 C4 176.4(3) . . . . ?
C1 S1 C2 C3 -0.6(3) . . . . ?
C1 N1 C9 C14 93.3(4) . . . . ?
C1 N1 C9 C10 -89.8(4) . . . . ?
C1 N1 C3 C2 -0.5(5) . . . . ?
C1 N1 C3 C8 178.6(3) . . . . ?
N1 C9 C10 C18 1.4(5) . . . . ?
N1 C9 C10 C11 -178.2(3) . . . . ?
N1 C3 C8 C7 -154.3(3) . . . . ?
C14 C9 C10 C18 178.1(4) . . . . ?
C14 C9 C10 C11 -1.5(5) . . . . ?
C14 C13 C12 C11 0.3(6) . . . . ?
C9 N1 C3 C2 176.3(3) . . . . ?
C9 N1 C3 C8 -4.5(5) . . . . ?
C9 C14 C13 C12 0.0(6) . . . . ?
C9 C14 C15 C17 -106.4(4) . . . . ?
C9 C14 C15 C16 130.5(4) . . . . ?
C9 C10 C11 C12 1.7(6) . . . . ?
C13 C14 C9 N1 177.3(3) . . . . ?
C13 C14 C9 C10 0.6(6) . . . . ?
C13 C14 C15 C17 70.4(5) . . . . ?
C13 C14 C15 C16 -52.6(5) . . . . ?
C13 C12 C11 C10 -1.2(6) . . . . ?
C18 C10 C11 C12 -177.9(4) . . . . ?
C15 C14 C9 N1 -5.7(5) . . . . ?
C15 C14 C9 C10 177.6(3) . . . . ?
C15 C14 C13 C12 -177.1(4) . . . . ?
C5 C4 C2 S1 -141.7(3) . . . . ?
C5 C4 C2 C3 34.6(5) . . . . ?
C5 C6 C7 C8 49.4(5) . . . . ?
C4 C5 C6 C7 39.3(5) . . . . ?
C4 C2 C3 N1 -175.9(4) . . . . ?
C4 C2 C3 C8 5.0(7) . . . . ?
C6 C5 C4 C2 -79.3(4) . . . . ?
C2 S1 C1 Au1 177.8(2) . . . . ?
C2 S1 C1 N1 0.3(3) . . . . ?
C2 C3 C8 C7 24.8(5) . . . . ?
C20 C18 C10 C9 106.7(4) . . . . ?
C20 C18 C10 C11 -73.8(5) . . . . ?
C3 N1 C9 C14 -83.3(4) . . . . ?
C3 N1 C9 C10 93.5(4) . . . . ?
C3 C8 C7 C6 -77.7(4) . . . . ?
C19 C18 C10 C9 -129.0(4) . . . . ?
C19 C18 C10 C11 50.6(5) . . . . ?

loop_
_twin_individual_id
_twin_individual_mass_fraction_refined
1 0.9429(6)
2 0.0571(6)
